data_1560238
loop_
_publ_author_name
'Wilson, Benjamin H.'
'Abdulla, Louae M.'
'Schurko, Robert W.'
'Loeb, Stephen J.'

_publ_section_title
;
 Translational dynamics of a non-degenerate molecular shuttle imbedded in
 a zirconium metal--organic framework
;
_journal_issue 11
_journal_name_full 'Chemical Science'
_journal_page_first 3944
_journal_page_last 3951
_journal_paper_doi 10.1039/D0SC06837C
_journal_volume 12
_journal_year 2021
_chemical_formula_moiety 'C38 H28 Br2 N4 O4, C16 H32 O8, C H4 O'
_chemical_formula_sum 'C55 H64 Br2 N4 O13'
_chemical_formula_weight 1148.92
_space_group_crystal_system triclinic
_space_group_IT_number 2
_space_group_name_Hall '-P 1'
_space_group_name_H-M_alt 'P -1'
_atom_sites_solution_hydrogens geom
_atom_sites_solution_primary dual
_audit_creation_date 2019-11-28
_audit_creation_method
;
Olex2 1.2
(compiled 2018.05.29 svn.r3508 for OlexSys, GUI svn.r5506)
;
_audit_update_record
;
2020-12-12 deposited with the CCDC.	2021-01-22 downloaded from the CCDC.
;
_cell_angle_alpha 75.171(4)
_cell_angle_beta 83.247(4)
_cell_angle_gamma 84.427(4)
_cell_formula_units_Z 2
_cell_length_a 9.3936(9)
_cell_length_b 16.7830(16)
_cell_length_c 17.8687(17)
_cell_measurement_reflns_used 9962
_cell_measurement_temperature 170.00
_cell_measurement_theta_max 50.33
_cell_measurement_theta_min 2.57
_cell_volume 2697.7(4)
_computing_cell_refinement 'SAINT V8.38A (?, 2016)'
_computing_data_reduction 'SAINT V8.38A (?, 2016)'
_computing_molecular_graphics 'Olex2 (Dolomanov et al., 2009)'
_computing_publication_material 'Olex2 (Dolomanov et al., 2009)'
_computing_structure_refinement 'ShelXL (Sheldrick, 2015)'
_computing_structure_solution 'ShelXT (Sheldrick, 2015)'
_diffrn_ambient_temperature 170.0
_diffrn_measured_fraction_theta_full 0.964
_diffrn_measured_fraction_theta_max 0.964
_diffrn_measurement_device_type 'Bruker APEX-II CCD'
_diffrn_measurement_method '\f and \w scans'
_diffrn_radiation_type CuK\a
_diffrn_radiation_wavelength 1.54178
_diffrn_reflns_av_R_equivalents 0.1374
_diffrn_reflns_av_unetI/netI 0.1289
_diffrn_reflns_Laue_measured_fraction_full 0.964
_diffrn_reflns_Laue_measured_fraction_max 0.964
_diffrn_reflns_limit_h_max 9
_diffrn_reflns_limit_h_min -9
_diffrn_reflns_limit_k_max 16
_diffrn_reflns_limit_k_min -16
_diffrn_reflns_limit_l_max 17
_diffrn_reflns_limit_l_min -17
_diffrn_reflns_number 35147
_diffrn_reflns_point_group_measured_fraction_full 0.964
_diffrn_reflns_point_group_measured_fraction_max 0.964
_diffrn_reflns_theta_full 50.895
_diffrn_reflns_theta_max 50.894
_diffrn_reflns_theta_min 2.570
_diffrn_source 'I\mS Microfocus Source'
_diffrn_standards_number 0
_exptl_absorpt_coefficient_mu 2.464
_exptl_absorpt_correction_T_max 0.7500
_exptl_absorpt_correction_T_min 0.5614
_exptl_absorpt_correction_type multi-scan
_exptl_absorpt_process_details
'SADABS-2016/2 (Bruker,2016/2) was used for absorption correction. wR2(int) was 0.1425 before and 0.0860 after correction. The Ratio of minimum to maximum transmission is 0.7485. The \l/2 correction factor is Not present.'
_exptl_crystal_colour 'clear colourless'
_exptl_crystal_colour_lustre clear
_exptl_crystal_colour_primary colourless
_exptl_crystal_density_diffrn 1.414
_exptl_crystal_description needle
_exptl_crystal_F_000 1192
_exptl_crystal_recrystallization_method 'Re-crystallisation from solvent: methanol'
_exptl_crystal_size_max 0.1
_exptl_crystal_size_mid 0.01
_exptl_crystal_size_min 0.01
_refine_diff_density_max 0.763
_refine_diff_density_min -0.575
_refine_diff_density_rms 0.132
_refine_ls_extinction_method none
_refine_ls_goodness_of_fit_ref 1.341
_refine_ls_hydrogen_treatment constr
_refine_ls_matrix_type full
_refine_ls_number_parameters 671
_refine_ls_number_reflns 5559
_refine_ls_number_restraints 408
_refine_ls_restrained_S_all 1.292
_refine_ls_R_factor_all 0.2112
_refine_ls_R_factor_gt 0.1520
_refine_ls_shift/su_max 0.000
_refine_ls_shift/su_mean 0.000
_refine_ls_structure_factor_coef Fsqd
_refine_ls_weighting_details 'w=1/[\s^2^(Fo^2^)+61.5421P] where P=(Fo^2^+2Fc^2^)/3'
_refine_ls_weighting_scheme calc
_refine_ls_wR_factor_gt 0.2536
_refine_ls_wR_factor_ref 0.2761
_reflns_Friedel_coverage 0.000
_reflns_number_gt 3866
_reflns_number_total 5559
_reflns_threshold_expression 'I > 2\s(I)'
_cod_data_source_file d0sc06837c2.cif
_cod_data_source_block bhw319_1_0m
_cod_depositor_comments 'Adding full bibliography for 1560238--1560240.cif.'
_cod_database_code 1560238
_shelx_shelxl_version_number 2018/3
_shelx_space_group_comment
;
The symmetry employed for this shelxl refinement is uniquely defined
by the following loop, which should always be used as a source of
symmetry information in preference to the above space-group names.
They are only intended as comments.
;
_shelx_estimated_absorpt_t_max 0.976
_shelx_estimated_absorpt_t_min 0.791
_exptl_special_detail
;
Despite screening a number of crystals, all very small needles which resulted in weak diffraction.
;
_olex2_refinement_description
;
1. Fixed Uiso
 At 1.2 times of:
  All C(H) groups, All C(H,H) groups, All N(H) groups
 At 1.5 times of:
  All C(H,H,H) groups, All O(H) groups
2. Uiso/Uaniso restraints and constraints
C55 \\sim O13: within 1.7A with sigma of 0.04 and sigma for terminal atoms of
0.08
O13 \\sim C55: within 1.7A with sigma of 0.004 and sigma for terminal atoms of
0.008
O10 \\sim C48: within 1.7A with sigma of 0.004 and sigma for terminal atoms of
0.008
C47 \\sim O9: within 1.7A with sigma of 0.004 and sigma for terminal atoms of
0.008
3. Rigid body (RIGU) restrains
 Br1, Br2, O1, O2, O3, O4, N1, H1, N2, N3, H3, N4, C1, C2, C3, C4, H4, C5, H5,
 C6, C7, C8, C9, H9, C10, H10, C11, C12, H12, C13, H13, C14, C15, C16, C17, H17,
  C18, H18, C19, C20, C21, C22, H22, C23, H23, C24, C25, H25, C26, H26, C27,
 C28, H28A, H28B, C29, H29A, H29B, H29C, C30, C31, H31, C32, H32, C33, C34, H34,
  C35, H35, C36, C37, H37A, H37B, C38, H38A, H38B, H38C
 with sigma for 1-2 distances of 0.004 and sigma for 1-3 distances of 0.004
4.a Secondary CH2 refined with riding coordinates:
 C28(H28A,H28B), C37(H37A,H37B), C39(H39A,H39B), C40(H40A,H40B), C41(H41A,
 H41B), C42(H42A,H42B), C43(H43A,H43B), C44(H44A,H44B), C45(H45A,H45B),
 C46(H46A,H46B), C47(H47A,H47B), C48(H48A,H48B), C49(H49A,H49B), C50(H50A,H50B),
  C51(H51A,H51B), C52(H52A,H52B), C53(H53A,H53B), C54(H54A,H54B)
4.b Aromatic/amide H refined with riding coordinates:
 N1(H1), N3(H3), C4(H4), C5(H5), C9(H9), C10(H10), C12(H12), C13(H13),
 C17(H17), C18(H18), C22(H22), C23(H23), C25(H25), C26(H26), C31(H31), C32(H32),
  C34(H34), C35(H35)
4.c Idealised Me refined as rotating group:
 C29(H29A,H29B,H29C), C38(H38A,H38B,H38C), C55(H55A,H55B,H55C)
4.d Idealised tetrahedral OH refined as rotating group:
 O13(H13A)
;
_olex2_submission_special_instructions 'No special instructions were received'

loop_
_space_group_symop_operation_xyz
'x, y, z'
'-x, -y, -z'

loop_
_atom_site_label
_atom_site_type_symbol
_atom_site_fract_x
_atom_site_fract_y
_atom_site_fract_z
_atom_site_U_iso_or_equiv
_atom_site_adp_type
_atom_site_occupancy
_atom_site_site_symmetry_order
_atom_site_calc_flag
_atom_site_refinement_flags_posn
_atom_site_refinement_flags_adp
_atom_site_refinement_flags_occupancy
_atom_site_disorder_assembly
_atom_site_disorder_group
Br1 Br 1.1503(2) 0.93397(13) 0.04576(12) 0.0422(7) Uani 1 1 d . U . . .
Br2 Br 0.9507(2) 1.16167(12) 0.29592(13) 0.0421(7) Uani 1 1 d . U . . .
O1 O 0.0975(16) 0.6696(9) 0.9192(8) 0.068(5) Uani 1 1 d . U . . .
O2 O 0.2921(14) 0.7375(9) 0.8643(8) 0.058(4) Uani 1 1 d . U . . .
O3 O 0.2998(14) 0.2709(8) 0.1990(8) 0.056(4) Uani 1 1 d . U . . .
O4 O 0.2599(14) 0.4019(8) 0.1304(8) 0.052(4) Uani 1 1 d . U . . .
N1 N 0.8416(14) 0.9808(8) 0.2845(8) 0.029(3) Uani 1 1 d . U . . .
H1 H 0.794580 0.996839 0.324331 0.035 Uiso 1 1 calc R U . . .
N2 N 0.9082(14) 0.9036(8) 0.1985(8) 0.029(3) Uani 1 1 d . U . . .
N3 N 0.4277(13) 0.5943(8) 0.4058(8) 0.024(3) Uani 1 1 d . U . . .
H3 H 0.455330 0.586094 0.359377 0.028 Uiso 1 1 calc R U . . .
N4 N 0.4150(14) 0.6505(8) 0.5089(8) 0.027(3) Uani 1 1 d . U . . .
C1 C 0.8298(16) 0.9095(10) 0.2641(10) 0.021(4) Uani 1 1 d . U . . .
C2 C 0.9425(17) 1.0235(10) 0.2299(9) 0.022(4) Uani 1 1 d . U . . .
C3 C 1.0015(18) 1.0975(11) 0.2224(10) 0.028(4) Uani 1 1 d . U . . .
C4 C 1.1038(18) 1.1232(12) 0.1607(10) 0.033(4) Uani 1 1 d . U . . .
H4 H 1.147378 1.173471 0.155067 0.040 Uiso 1 1 calc R U . . .
C5 C 1.144(2) 1.0756(11) 0.1064(10) 0.035(5) Uani 1 1 d . U . . .
H5 H 1.211383 1.095255 0.063175 0.043 Uiso 1 1 calc R U . . .
C6 C 1.0871(19) 1.0015(10) 0.1151(10) 0.028(4) Uani 1 1 d . U . . .
C7 C 0.9811(19) 0.9740(11) 0.1761(10) 0.029(4) Uani 1 1 d . U . . .
C8 C 0.7364(16) 0.8465(10) 0.3081(9) 0.021(4) Uani 1 1 d . U . . .
C9 C 0.7455(17) 0.7684(11) 0.2894(10) 0.030(4) Uani 1 1 d . U . . .
H9 H 0.811297 0.758826 0.247469 0.035 Uiso 1 1 calc R U . . .
C10 C 0.6610(16) 0.7071(11) 0.3310(10) 0.026(4) Uani 1 1 d . U . . .
H10 H 0.669351 0.655701 0.317223 0.032 Uiso 1 1 calc R U . . .
C11 C 0.5632(16) 0.7180(10) 0.3928(10) 0.023(4) Uani 1 1 d . U . . .
C12 C 0.5555(17) 0.7932(10) 0.4127(9) 0.023(4) Uani 1 1 d . U . . .
H12 H 0.490734 0.802063 0.455247 0.027 Uiso 1 1 calc R U . . .
C13 C 0.6413(17) 0.8552(11) 0.3710(10) 0.026(4) Uani 1 1 d . U . . .
H13 H 0.634471 0.905755 0.386309 0.031 Uiso 1 1 calc R U . . .
C14 C 0.4693(18) 0.6544(10) 0.4362(10) 0.026(4) Uani 1 1 d . U . . .
C15 C 0.3278(17) 0.5841(10) 0.5269(10) 0.021(3) Uani 1 1 d . U . . .
C16 C 0.2434(17) 0.5507(11) 0.5969(10) 0.028(4) Uani 1 1 d . U . . .
C17 C 0.1652(17) 0.4834(11) 0.5948(10) 0.029(4) Uani 1 1 d . U . . .
H17 H 0.103554 0.459915 0.639498 0.035 Uiso 1 1 calc R U . . .
C18 C 0.1743(17) 0.4506(11) 0.5315(10) 0.030(4) Uani 1 1 d . U . . .
H18 H 0.120274 0.404406 0.535603 0.036 Uiso 1 1 calc R U . . .
C19 C 0.2571(17) 0.4802(10) 0.4613(10) 0.025(4) Uani 1 1 d . U . . .
C20 C 0.3328(17) 0.5488(10) 0.4629(10) 0.023(4) Uani 1 1 d . U . . .
C21 C 0.2327(18) 0.5838(11) 0.6673(10) 0.030(4) Uani 1 1 d . U . . .
C22 C 0.3435(18) 0.6299(10) 0.6799(10) 0.029(4) Uani 1 1 d . U . . .
H22 H 0.425242 0.640073 0.643021 0.035 Uiso 1 1 calc R U . . .
C23 C 0.3322(19) 0.6597(11) 0.7452(11) 0.040(5) Uani 1 1 d . U . . .
H23 H 0.407692 0.689260 0.753567 0.048 Uiso 1 1 calc R U . . .
C24 C 0.2133(19) 0.6475(12) 0.7989(11) 0.037(4) Uani 1 1 d . U . . .
C25 C 0.1053(19) 0.6022(12) 0.7865(11) 0.041(5) Uani 1 1 d . U . . .
H25 H 0.024386 0.591676 0.823900 0.050 Uiso 1 1 calc R U . . .
C26 C 0.1137(19) 0.5726(11) 0.7213(10) 0.034(4) Uani 1 1 d . U . . .
H26 H 0.036747 0.543939 0.713144 0.041 Uiso 1 1 calc R U . . .
C27 C 0.193(2) 0.6828(12) 0.8680(12) 0.046(5) Uani 1 1 d . U . . .
C28 C 0.280(2) 0.7778(17) 0.9289(14) 0.081(8) Uani 1 1 d . U . . .
H28A H 0.302740 0.737435 0.977685 0.097 Uiso 1 1 calc R U . . .
H28B H 0.180864 0.802829 0.936833 0.097 Uiso 1 1 calc R U . . .
C29 C 0.384(3) 0.8424(18) 0.9059(16) 0.101(10) Uani 1 1 d . U . . .
H29A H 0.350897 0.886723 0.862933 0.152 Uiso 1 1 calc GR U . . .
H29B H 0.478125 0.818176 0.889240 0.152 Uiso 1 1 calc GR U . . .
H29C H 0.393477 0.865138 0.950364 0.152 Uiso 1 1 calc GR U . . .
C30 C 0.2591(18) 0.4468(11) 0.3938(10) 0.030(4) Uani 1 1 d . U . . .
C31 C 0.2568(18) 0.4959(11) 0.3201(10) 0.030(4) Uani 1 1 d . U . . .
H31 H 0.251132 0.554241 0.312380 0.036 Uiso 1 1 calc R U . . .
C32 C 0.2625(19) 0.4632(12) 0.2567(11) 0.037(5) Uani 1 1 d . U . . .
H32 H 0.262263 0.499166 0.206090 0.045 Uiso 1 1 calc R U . . .
C33 C 0.2687(19) 0.3785(12) 0.2653(11) 0.037(4) Uani 1 1 d . U . . .
C34 C 0.2681(18) 0.3301(12) 0.3383(11) 0.039(4) Uani 1 1 d . U . . .
H34 H 0.270917 0.271889 0.345539 0.046 Uiso 1 1 calc R U . . .
C35 C 0.2636(17) 0.3611(11) 0.4029(11) 0.030(4) Uani 1 1 d . U . . .
H35 H 0.263620 0.324690 0.453339 0.036 Uiso 1 1 calc R U . . .
C36 C 0.2773(19) 0.3450(13) 0.1961(12) 0.040(5) Uani 1 1 d . U . . .
C37 C 0.262(2) 0.3737(14) 0.0607(12) 0.063(6) Uani 1 1 d . U . . .
H37A H 0.189868 0.332140 0.067962 0.076 Uiso 1 1 calc R U . . .
H37B H 0.357657 0.348011 0.047872 0.076 Uiso 1 1 calc R U . . .
C38 C 0.226(3) 0.4464(16) -0.0020(14) 0.103(10) Uani 1 1 d . U . . .
H38A H 0.210426 0.428450 -0.048275 0.155 Uiso 1 1 calc GR U . . .
H38B H 0.305795 0.482702 -0.014548 0.155 Uiso 1 1 calc GR U . . .
H38C H 0.138732 0.476438 0.014974 0.155 Uiso 1 1 calc GR U . . .
O5 O 0.7040(12) 1.0271(7) 0.4226(7) 0.033(3) Uani 1 1 d . . . . .
O6 O 0.4693(13) 1.0423(7) 0.3428(7) 0.038(3) Uani 1 1 d . . . . .
O7 O 0.4554(13) 0.9572(7) 0.2145(7) 0.038(3) Uani 1 1 d . . . . .
O8 O 0.5636(14) 0.7837(8) 0.1309(9) 0.055(4) Uani 1 1 d . . . . .
O9 O 0.8439(15) 0.6858(10) 0.1319(9) 0.066(4) Uani 1 1 d . U . . .
O10 O 1.0573(15) 0.6761(9) 0.2425(8) 0.060(4) Uani 1 1 d . U . . .
O11 O 1.1334(18) 0.7972(11) 0.3654(12) 0.087(6) Uani 1 1 d . . . . .
O12 O 0.9358(12) 0.9000(8) 0.4616(7) 0.039(3) Uani 1 1 d . . . . .
C39 C 0.607(2) 1.0988(12) 0.4157(11) 0.039(5) Uani 1 1 d . . . . .
H39A H 0.660142 1.147135 0.415747 0.046 Uiso 1 1 calc R . . . .
H39B H 0.532612 1.090716 0.460386 0.046 Uiso 1 1 calc R . . . .
C40 C 0.5386(19) 1.1140(11) 0.3407(12) 0.042(6) Uani 1 1 d . . . . .
H40A H 0.467996 1.162366 0.335631 0.051 Uiso 1 1 calc R . . . .
H40B H 0.612567 1.124941 0.295758 0.051 Uiso 1 1 calc R . . . .
C41 C 0.367(2) 1.0559(11) 0.2861(11) 0.036(5) Uani 1 1 d . . . . .
H41A H 0.403893 1.094360 0.237266 0.043 Uiso 1 1 calc R . . . .
H41B H 0.275018 1.080784 0.305767 0.043 Uiso 1 1 calc R . . . .
C42 C 0.3447(18) 0.9751(12) 0.2711(11) 0.037(5) Uani 1 1 d . . . . .
H42A H 0.347432 0.931076 0.319957 0.045 Uiso 1 1 calc R . . . .
H42B H 0.249441 0.977390 0.251783 0.045 Uiso 1 1 calc R . . . .
C43 C 0.4431(19) 0.8788(11) 0.1993(12) 0.044(6) Uani 1 1 d . . . . .
H43A H 0.346575 0.876220 0.183374 0.053 Uiso 1 1 calc R . . . .
H43B H 0.457063 0.834041 0.246681 0.053 Uiso 1 1 calc R . . . .
C44 C 0.557(2) 0.8690(12) 0.1351(11) 0.039(5) Uani 1 1 d . . . . .
H44A H 0.531982 0.906285 0.085067 0.047 Uiso 1 1 calc R . . . .
H44B H 0.650899 0.882799 0.146335 0.047 Uiso 1 1 calc R . . . .
C45 C 0.654(2) 0.7688(12) 0.0671(13) 0.051(6) Uani 1 1 d . . . . .
H45A H 0.636086 0.814602 0.021000 0.061 Uiso 1 1 calc R . . . .
H45B H 0.627545 0.717435 0.056223 0.061 Uiso 1 1 calc R . . . .
C46 C 0.813(2) 0.7603(13) 0.0771(13) 0.052(6) Uani 1 1 d . . . . .
H46A H 0.869474 0.760424 0.026681 0.063 Uiso 1 1 calc R . . . .
H46B H 0.839070 0.807493 0.095255 0.063 Uiso 1 1 calc R . . . .
C47 C 0.990(2) 0.6496(15) 0.1297(13) 0.069(4) Uani 1 1 d . U . . .
H47A H 0.989314 0.590521 0.157783 0.082 Uiso 1 1 calc R . . . .
H47B H 1.026077 0.652184 0.074866 0.082 Uiso 1 1 calc R . . . .
C48 C 1.085(2) 0.6865(14) 0.1616(12) 0.063(4) Uani 1 1 d . U . . .
H48A H 1.081180 0.746334 0.136129 0.075 Uiso 1 1 calc R . . . .
H48B H 1.183694 0.663173 0.150041 0.075 Uiso 1 1 calc R . . . .
C49 C 1.134(2) 0.7313(14) 0.2668(14) 0.066(7) Uani 1 1 d . . . . .
H49A H 1.110276 0.788521 0.236917 0.079 Uiso 1 1 calc R . . . .
H49B H 1.238193 0.718249 0.257325 0.079 Uiso 1 1 calc R . . . .
C50 C 1.093(2) 0.7240(14) 0.3516(13) 0.053(6) Uani 1 1 d . . . . .
H50A H 0.988660 0.718784 0.364576 0.064 Uiso 1 1 calc R . . . .
H50B H 1.145200 0.675114 0.383236 0.064 Uiso 1 1 calc R . . . .
C51 C 1.128(2) 0.7989(14) 0.4415(18) 0.075(8) Uani 1 1 d . . . . .
H51A H 1.189117 0.842351 0.444907 0.090 Uiso 1 1 calc R . . . .
H51B H 1.171036 0.745377 0.470528 0.090 Uiso 1 1 calc R . . . .
C52 C 0.984(2) 0.8139(13) 0.4818(12) 0.050(6) Uani 1 1 d . . . . .
H52A H 0.914113 0.781223 0.467499 0.060 Uiso 1 1 calc R . . . .
H52B H 0.988725 0.795270 0.538794 0.060 Uiso 1 1 calc R . . . .
C53 C 0.8210(19) 0.9196(14) 0.5147(10) 0.041(6) Uani 1 1 d . . . . .
H53A H 0.852759 0.905458 0.567697 0.049 Uiso 1 1 calc R . . . .
H53B H 0.739217 0.886229 0.515470 0.049 Uiso 1 1 calc R . . . .
C54 C 0.774(2) 1.0087(12) 0.4922(11) 0.035(5) Uani 1 1 d . . . . .
H54A H 0.706581 1.023201 0.534563 0.042 Uiso 1 1 calc R . . . .
H54B H 0.857870 1.042146 0.484230 0.042 Uiso 1 1 calc R . . . .
O13 O 0.4763(16) 0.6270(8) 0.2311(9) 0.068(4) Uani 1 1 d . U . . .
H13A H 0.490265 0.675320 0.204943 0.102 Uiso 1 1 calc GR . . . .
C55 C 0.559(2) 0.5710(12) 0.1961(14) 0.072(5) Uani 1 1 d . U . . .
H55A H 0.522371 0.572269 0.146656 0.107 Uiso 1 1 calc GR . . . .
H55B H 0.553842 0.515314 0.230482 0.107 Uiso 1 1 calc GR . . . .
H55C H 0.659001 0.585803 0.186532 0.107 Uiso 1 1 calc GR . . . .

loop_
_atom_site_aniso_label
_atom_site_aniso_U_11
_atom_site_aniso_U_22
_atom_site_aniso_U_33
_atom_site_aniso_U_23
_atom_site_aniso_U_13
_atom_site_aniso_U_12
Br1 0.0411(14) 0.0495(15) 0.0360(14) -0.0147(11) 0.0044(11) -0.0022(11)
Br2 0.0377(14) 0.0325(14) 0.0618(16) -0.0217(12) -0.0046(11) -0.0033(10)
O1 0.061(10) 0.096(12) 0.053(9) -0.037(9) 0.016(7) -0.016(8)
O2 0.051(9) 0.076(10) 0.056(9) -0.037(8) 0.008(7) -0.004(7)
O3 0.060(10) 0.047(8) 0.075(10) -0.040(7) -0.013(8) 0.005(7)
O4 0.065(10) 0.050(8) 0.050(7) -0.032(6) -0.005(7) 0.006(7)
N1 0.019(8) 0.023(7) 0.044(9) -0.012(6) 0.001(6) 0.002(6)
N2 0.031(9) 0.025(8) 0.027(8) -0.003(6) 0.004(6) 0.000(6)
N3 0.021(8) 0.026(8) 0.027(7) -0.011(6) 0.000(6) -0.003(6)
N4 0.018(8) 0.039(8) 0.031(7) -0.018(6) -0.003(6) -0.009(6)
C1 0.010(8) 0.023(7) 0.029(8) -0.006(6) -0.003(6) 0.003(6)
C2 0.017(9) 0.026(8) 0.023(9) -0.004(6) -0.012(6) 0.006(6)
C3 0.025(10) 0.027(9) 0.034(10) -0.011(8) -0.007(7) 0.005(7)
C4 0.027(10) 0.045(11) 0.034(10) -0.012(8) -0.013(7) -0.012(8)
C5 0.055(13) 0.023(9) 0.020(10) 0.008(7) 0.003(8) -0.007(8)
C6 0.038(10) 0.017(9) 0.020(9) 0.008(7) -0.007(6) 0.005(7)
C7 0.038(10) 0.026(8) 0.023(9) -0.006(7) -0.004(6) -0.005(7)
C8 0.004(8) 0.031(7) 0.028(9) -0.005(7) -0.005(6) -0.003(6)
C9 0.014(10) 0.040(8) 0.041(11) -0.019(8) -0.004(7) -0.007(7)
C10 0.007(9) 0.037(9) 0.044(10) -0.022(8) -0.006(6) -0.005(7)
C11 0.008(8) 0.026(7) 0.039(9) -0.013(7) -0.007(6) 0.000(6)
C12 0.019(10) 0.030(8) 0.022(10) -0.011(7) 0.001(7) -0.008(7)
C13 0.018(9) 0.025(8) 0.038(10) -0.016(7) 0.003(6) -0.007(7)
C14 0.023(9) 0.025(8) 0.032(8) -0.011(6) -0.003(6) -0.003(6)
C15 0.011(8) 0.022(8) 0.031(7) -0.009(6) -0.006(6) 0.006(6)
C16 0.013(9) 0.035(10) 0.035(7) -0.008(6) -0.001(6) 0.011(6)
C17 0.017(10) 0.036(10) 0.027(8) 0.001(7) 0.005(7) 0.001(7)
C18 0.020(10) 0.033(11) 0.036(8) -0.005(7) 0.001(7) -0.004(8)
C19 0.011(9) 0.032(9) 0.032(7) -0.008(7) -0.002(6) -0.005(6)
C20 0.014(9) 0.026(8) 0.029(8) -0.008(6) -0.001(6) -0.003(6)
C21 0.025(9) 0.028(10) 0.032(8) -0.002(7) 0.000(6) 0.006(7)
C22 0.019(9) 0.027(10) 0.038(9) -0.009(8) 0.003(7) 0.009(7)
C23 0.028(9) 0.048(13) 0.047(10) -0.024(9) 0.004(7) 0.006(8)
C24 0.018(9) 0.048(12) 0.046(9) -0.020(8) -0.001(7) 0.015(7)
C25 0.022(9) 0.060(13) 0.041(10) -0.016(9) 0.003(8) 0.003(8)
C26 0.028(9) 0.035(12) 0.037(9) -0.007(8) 0.004(7) -0.004(8)
C27 0.045(11) 0.040(12) 0.053(10) -0.021(9) 0.010(8) 0.012(8)
C28 0.047(15) 0.14(2) 0.078(16) -0.075(15) 0.019(13) -0.015(13)
C29 0.065(18) 0.16(2) 0.11(2) -0.092(19) 0.011(16) -0.032(15)
C30 0.024(10) 0.033(8) 0.035(7) -0.010(6) -0.004(8) -0.005(8)
C31 0.033(11) 0.025(9) 0.036(7) -0.013(6) -0.007(8) 0.002(8)
C32 0.040(12) 0.043(8) 0.036(8) -0.020(7) -0.002(9) -0.012(9)
C33 0.030(11) 0.040(9) 0.048(7) -0.025(7) -0.002(9) -0.009(9)
C34 0.021(11) 0.048(10) 0.053(8) -0.020(7) -0.001(9) -0.012(9)
C35 0.018(10) 0.030(7) 0.041(9) -0.005(7) -0.005(9) 0.000(8)
C36 0.026(11) 0.049(8) 0.055(8) -0.032(7) -0.008(9) 0.009(9)
C37 0.070(16) 0.074(15) 0.057(10) -0.048(9) -0.005(11) 0.016(13)
C38 0.15(3) 0.10(2) 0.061(13) -0.039(12) -0.029(16) 0.022(18)
O5 0.032(8) 0.041(9) 0.035(8) -0.025(7) -0.007(6) 0.006(7)
O6 0.040(8) 0.030(9) 0.046(9) -0.006(7) -0.011(7) -0.004(7)
O7 0.038(8) 0.026(8) 0.053(9) -0.017(7) -0.007(7) 0.005(6)
O8 0.053(10) 0.048(10) 0.073(11) -0.030(9) 0.004(8) -0.013(8)
O9 0.048(8) 0.093(11) 0.066(9) -0.042(9) -0.010(8) 0.014(8)
O10 0.057(9) 0.082(10) 0.055(8) -0.049(9) -0.010(7) 0.030(7)
O11 0.081(13) 0.084(14) 0.107(16) -0.054(13) 0.014(11) -0.013(10)
O12 0.028(8) 0.048(10) 0.047(9) -0.025(7) 0.001(7) -0.004(7)
C39 0.030(12) 0.040(14) 0.056(15) -0.032(12) 0.005(11) -0.004(11)
C40 0.023(12) 0.024(13) 0.081(18) -0.021(12) 0.004(12) 0.007(10)
C41 0.040(13) 0.017(12) 0.047(14) -0.005(10) -0.009(11) 0.010(10)
C42 0.015(11) 0.051(15) 0.043(13) -0.006(11) 0.002(10) -0.010(10)
C43 0.024(12) 0.027(14) 0.078(17) -0.011(12) -0.010(12) 0.007(10)
C44 0.031(13) 0.038(14) 0.054(14) -0.021(11) -0.009(11) 0.004(10)
C45 0.060(17) 0.037(14) 0.062(17) -0.018(12) -0.015(13) -0.014(12)
C46 0.047(16) 0.050(16) 0.070(17) -0.027(14) -0.008(13) -0.019(12)
C47 0.051(9) 0.095(11) 0.068(10) -0.041(9) -0.009(8) 0.014(8)
C48 0.058(9) 0.083(10) 0.058(9) -0.049(9) -0.008(8) 0.030(8)
C49 0.060(17) 0.063(18) 0.071(19) -0.027(15) 0.000(14) 0.029(14)
C50 0.031(13) 0.061(17) 0.073(19) -0.033(14) 0.005(12) 0.003(12)
C51 0.044(17) 0.049(17) 0.14(3) -0.033(18) -0.019(18) -0.002(13)
C52 0.037(14) 0.064(18) 0.055(15) -0.021(13) -0.009(12) -0.008(12)
C53 0.017(11) 0.10(2) 0.025(12) -0.037(13) 0.007(9) -0.019(12)
C54 0.035(13) 0.035(14) 0.045(14) -0.027(11) 0.008(11) -0.021(10)
O13 0.072(10) 0.025(8) 0.098(11) -0.007(7) 0.013(8) -0.006(7)
C55 0.072(11) 0.025(10) 0.105(13) -0.003(9) 0.014(10) -0.001(8)

loop_
_atom_type_symbol
_atom_type_description
_atom_type_scat_dispersion_real
_atom_type_scat_dispersion_imag
_atom_type_scat_source
C C 0.0181 0.0091 'International Tables Vol C Tables 4.2.6.8 and 6.1.1.4'
H H 0.0000 0.0000 'International Tables Vol C Tables 4.2.6.8 and 6.1.1.4'
Br Br -0.6763 1.2805 'International Tables Vol C Tables 4.2.6.8 and 6.1.1.4'
N N 0.0311 0.0180 'International Tables Vol C Tables 4.2.6.8 and 6.1.1.4'
O O 0.0492 0.0322 'International Tables Vol C Tables 4.2.6.8 and 6.1.1.4'

loop_
_geom_angle_atom_site_label_1
_geom_angle_atom_site_label_2
_geom_angle_atom_site_label_3
_geom_angle
_geom_angle_site_symmetry_1
_geom_angle_site_symmetry_3
_geom_angle_publ_flag
C27 O2 C28 116.1(16) . . ?
C36 O4 C37 117.4(16) . . ?
C1 N1 C2 106.1(14) . . ?
C1 N2 C7 104.7(14) . . ?
C14 N3 C20 106.2(13) . . ?
C14 N4 C15 104.0(13) . . ?
N1 C1 C8 123.2(15) . . ?
N2 C1 N1 113.9(15) . . ?
N2 C1 C8 122.9(15) . . ?
N1 C2 C7 105.3(15) . . ?
C3 C2 N1 132.3(16) . . ?
C3 C2 C7 122.4(16) . . ?
C2 C3 Br2 121.6(13) . . ?
C2 C3 C4 118.3(16) . . ?
C4 C3 Br2 120.0(14) . . ?
C3 C4 C5 120.6(17) . . ?
C6 C5 C4 120.8(17) . . ?
C5 C6 Br1 120.8(14) . . ?
C5 C6 C7 120.2(17) . . ?
C7 C6 Br1 118.9(13) . . ?
N2 C7 C2 109.9(15) . . ?
N2 C7 C6 132.4(16) . . ?
C6 C7 C2 117.6(16) . . ?
C9 C8 C1 119.6(15) . . ?
C13 C8 C1 124.1(15) . . ?
C13 C8 C9 116.3(15) . . ?
C10 C9 C8 120.9(16) . . ?
C9 C10 C11 121.8(16) . . ?
C10 C11 C12 117.8(16) . . ?
C10 C11 C14 122.6(15) . . ?
C12 C11 C14 119.6(15) . . ?
C13 C12 C11 120.6(16) . . ?
C8 C13 C12 122.6(16) . . ?
N3 C14 C11 123.4(15) . . ?
N4 C14 N3 114.1(15) . . ?
N4 C14 C11 122.5(15) . . ?
N4 C15 C16 129.4(15) . . ?
N4 C15 C20 110.4(14) . . ?
C20 C15 C16 120.2(16) . . ?
C15 C16 C17 114.7(16) . . ?
C15 C16 C21 123.7(16) . . ?
C17 C16 C21 121.6(16) . . ?
C18 C17 C16 123.1(16) . . ?
C17 C18 C19 124.8(17) . . ?
C18 C19 C20 111.9(15) . . ?
C18 C19 C30 123.6(16) . . ?
C20 C19 C30 124.4(15) . . ?
N3 C20 C15 105.2(14) . . ?
N3 C20 C19 129.5(15) . . ?
C15 C20 C19 125.2(15) . . ?
C22 C21 C16 120.9(15) . . ?
C26 C21 C16 121.1(17) . . ?
C26 C21 C22 118.0(16) . . ?
C23 C22 C21 120.2(16) . . ?
C22 C23 C24 121.2(18) . . ?
C23 C24 C25 118.5(17) . . ?
C23 C24 C27 122.8(19) . . ?
C25 C24 C27 118.6(17) . . ?
C26 C25 C24 121.3(17) . . ?
C25 C26 C21 120.8(18) . . ?
O1 C27 O2 122.6(19) . . ?
O1 C27 C24 126(2) . . ?
O2 C27 C24 111.6(17) . . ?
O2 C28 C29 105.6(18) . . ?
C31 C30 C19 122.5(16) . . ?
C31 C30 C35 117.5(17) . . ?
C35 C30 C19 120.1(16) . . ?
C30 C31 C32 121.7(17) . . ?
C31 C32 C33 121.1(18) . . ?
C32 C33 C36 119.9(19) . . ?
C34 C33 C32 117.2(18) . . ?
C34 C33 C36 122.9(19) . . ?
C33 C34 C35 123.0(19) . . ?
C34 C35 C30 119.5(18) . . ?
O3 C36 O4 123.0(18) . . ?
O3 C36 C33 123(2) . . ?
O4 C36 C33 114.1(18) . . ?
O4 C37 C38 107.2(18) . . ?
C54 O5 C39 112.0(13) . . ?
C40 O6 C41 113.1(14) . . ?
C43 O7 C42 112.0(13) . . ?
C45 O8 C44 112.8(15) . . ?
C46 O9 C47 118.0(17) . . ?
C49 O10 C48 110.0(18) . . ?
C51 O11 C50 115.8(19) . . ?
C53 O12 C52 112.1(15) . . ?
O5 C39 C40 108.7(14) . . ?
O6 C40 C39 107.5(16) . . ?
O6 C41 C42 108.4(14) . . ?
O7 C42 C41 109.0(14) . . ?
O7 C43 C44 107.6(15) . . ?
O8 C44 C43 107.3(15) . . ?
O8 C45 C46 115.1(17) . . ?
O9 C46 C45 108.8(16) . . ?
C48 C47 O9 115.2(18) . . ?
C47 C48 O10 114(2) . . ?
O10 C49 C50 109.0(19) . . ?
O11 C50 C49 105.3(19) . . ?
O11 C51 C52 117(2) . . ?
O12 C52 C51 111.4(17) . . ?
O12 C53 C54 110.8(16) . . ?
O5 C54 C53 110.2(14) . . ?

loop_
_geom_bond_atom_site_label_1
_geom_bond_atom_site_label_2
_geom_bond_distance
_geom_bond_site_symmetry_2
_geom_bond_publ_flag
Br1 C6 1.894(17) . ?
Br2 C3 1.895(17) . ?
O1 C27 1.20(2) . ?
O2 C27 1.35(2) . ?
O2 C28 1.47(2) . ?
O3 C36 1.23(2) . ?
O4 C36 1.32(2) . ?
O4 C37 1.44(2) . ?
N1 C1 1.36(2) . ?
N1 C2 1.39(2) . ?
N2 C1 1.330(19) . ?
N2 C7 1.37(2) . ?
N3 C14 1.37(2) . ?
N3 C20 1.393(19) . ?
N4 C14 1.33(2) . ?
N4 C15 1.40(2) . ?
C1 C8 1.45(2) . ?
C2 C3 1.38(2) . ?
C2 C7 1.42(2) . ?
C3 C4 1.38(2) . ?
C4 C5 1.40(2) . ?
C5 C6 1.37(2) . ?
C6 C7 1.40(2) . ?
C8 C9 1.43(2) . ?
C8 C13 1.38(2) . ?
C9 C10 1.37(2) . ?
C10 C11 1.39(2) . ?
C11 C12 1.39(2) . ?
C11 C14 1.45(2) . ?
C12 C13 1.38(2) . ?
C15 C16 1.41(2) . ?
C15 C20 1.41(2) . ?
C16 C17 1.42(2) . ?
C16 C21 1.49(2) . ?
C17 C18 1.37(2) . ?
C18 C19 1.40(2) . ?
C19 C20 1.42(2) . ?
C19 C30 1.45(2) . ?
C21 C22 1.43(2) . ?
C21 C26 1.38(2) . ?
C22 C23 1.37(2) . ?
C23 C24 1.38(2) . ?
C24 C25 1.40(2) . ?
C24 C27 1.49(3) . ?
C25 C26 1.37(2) . ?
C28 C29 1.48(3) . ?
C30 C31 1.37(2) . ?
C30 C35 1.40(2) . ?
C31 C32 1.37(2) . ?
C32 C33 1.39(2) . ?
C33 C34 1.35(2) . ?
C33 C36 1.48(3) . ?
C34 C35 1.38(2) . ?
C37 C38 1.47(3) . ?
O5 C39 1.42(2) . ?
O5 C54 1.42(2) . ?
O6 C40 1.41(2) . ?
O6 C41 1.44(2) . ?
O7 C42 1.429(19) . ?
O7 C43 1.43(2) . ?
O8 C44 1.45(2) . ?
O8 C45 1.40(2) . ?
O9 C46 1.41(2) . ?
O9 C47 1.45(2) . ?
O10 C48 1.41(2) . ?
O10 C49 1.40(2) . ?
O11 C50 1.41(2) . ?
O11 C51 1.36(3) . ?
O12 C52 1.44(2) . ?
O12 C53 1.422(19) . ?
C39 C40 1.51(2) . ?
C41 C42 1.49(2) . ?
C43 C44 1.50(2) . ?
C45 C46 1.51(3) . ?
C47 C48 1.38(3) . ?
C49 C50 1.49(3) . ?
C51 C52 1.48(3) . ?
C53 C54 1.48(2) . ?
O13 C55 1.39(2) . ?
